data_4030382
loop_
_publ_author_name
'Filatova, Ekaterina A.'
'Pozharskii, Alexander F.'
'Gulevskaya, Anna V.'
'Ozeryanskii, Valery A.'

_publ_section_title
;
 Multiple Transformations of 2-Alkynyl-1,8-bis(dimethylamino)naphthalenes
 into Benzo[g]indoles. Pd/Cu-Dependent Switching of the Electrophilic and
 Nucleophilic Sites in Acetylenic Bond and a Puzzle of Porcelain
 Catalysis.
;
_journal_issue 2
_journal_name_full 'The Journal of organic chemistry'
_journal_page_first 872
_journal_page_last 881
_journal_paper_doi 10.1021/jo502363t
_journal_volume 80
_journal_year 2015
_chemical_formula_moiety 'C42 H38 N4, 0.75(C7 H8)'
_chemical_formula_sum 'C47.25 H44 N4'
_chemical_formula_weight 667.86
_chemical_name_systematic
; 
 ? 
;
_space_group_IT_number 2
_symmetry_cell_setting triclinic
_symmetry_space_group_name_Hall '-P 1'
_symmetry_space_group_name_H-M 'P -1'
_atom_sites_solution_hydrogens geom
_atom_sites_solution_primary direct
_atom_sites_solution_secondary difmap
_audit_creation_method SHELXL-97
_cell_angle_alpha 97.232(6)
_cell_angle_beta 104.700(5)
_cell_angle_gamma 116.149(5)
_cell_formula_units_Z 2
_cell_length_a 11.100(3)
_cell_length_b 12.008(3)
_cell_length_c 16.129(4)
_cell_measurement_reflns_used 2989
_cell_measurement_temperature 120(2)
_cell_measurement_theta_max 29.96
_cell_measurement_theta_min 2.68
_cell_volume 1795.3(8)
_computing_cell_refinement 'SAINT (Bruker, 2009)'
_computing_data_collection 'APEX (Bruker, 2009)'
_computing_data_reduction 'SAINT (Bruker, 2009)'
_computing_molecular_graphics 'SHELXTL (Sheldrick, 2008)'
_computing_publication_material 'SHELXTL (Sheldrick, 2008) and PLATON (Spek, 2009)'
_computing_structure_refinement 'SHELXTL (Sheldrick, 2008)'
_computing_structure_solution 'SHELXTL (Sheldrick, 2008)'
_diffrn_ambient_temperature 120(2)
_diffrn_measured_fraction_theta_full 0.991
_diffrn_measured_fraction_theta_max 0.991
_diffrn_measurement_device_type 'Bruker APEX-II CCD'
_diffrn_measurement_method '\f and \w scans'
_diffrn_radiation_monochromator graphite
_diffrn_radiation_source 'sealed tube'
_diffrn_radiation_type MoK\a
_diffrn_radiation_wavelength 0.71073
_diffrn_reflns_av_R_equivalents 0.0000
_diffrn_reflns_av_sigmaI/netI 0.1210
_diffrn_reflns_limit_h_max 13
_diffrn_reflns_limit_h_min -14
_diffrn_reflns_limit_k_max 15
_diffrn_reflns_limit_k_min -15
_diffrn_reflns_limit_l_max 20
_diffrn_reflns_limit_l_min 0
_diffrn_reflns_number 7764
_diffrn_reflns_theta_full 27.00
_diffrn_reflns_theta_max 27.00
_diffrn_reflns_theta_min 1.96
_diffrn_standards_decay_% 0
_diffrn_standards_number 0
_exptl_absorpt_coefficient_mu 0.072
_exptl_absorpt_correction_type none
_exptl_crystal_colour 'light brown'
_exptl_crystal_density_diffrn 1.235
_exptl_crystal_density_method 'not measured'
_exptl_crystal_description needle
_exptl_crystal_F_000 711
_exptl_crystal_size_max 0.12
_exptl_crystal_size_mid 0.02
_exptl_crystal_size_min 0.01
_platon_squeeze_details
;
Significantly disordered 0.75 solvate molecules of toluene
per asymmetric unit cell cannot be correctly resolved and refined
;
_refine_diff_density_max 0.277
_refine_diff_density_min -0.237
_refine_diff_density_rms 0.058
_refine_ls_extinction_method none
_refine_ls_goodness_of_fit_ref 0.880
_refine_ls_hydrogen_treatment constr
_refine_ls_matrix_type full
_refine_ls_number_parameters 421
_refine_ls_number_reflns 7764
_refine_ls_number_restraints 0
_refine_ls_restrained_S_all 0.880
_refine_ls_R_factor_all 0.1301
_refine_ls_R_factor_gt 0.0641
_refine_ls_shift/su_max 0.000
_refine_ls_shift/su_mean 0.000
_refine_ls_structure_factor_coef Fsqd
_refine_ls_weighting_details 'calc w=1/[\s^2^(Fo^2^)+(0.0650P)^2^] where P=(Fo^2^+2Fc^2^)/3'
_refine_ls_weighting_scheme calc
_refine_ls_wR_factor_gt 0.1286
_refine_ls_wR_factor_ref 0.1446
_reflns_number_gt 4080
_reflns_number_total 7764
_reflns_threshold_expression I>2\s(I)
_cod_data_source_file jo502363t_si_004.cif
_cod_data_source_block s6
_cod_depositor_comments
;
The following automatic conversions were performed:

'_symmetry_cell_setting' value 'Triclinic' changed to 'triclinic'
according to
/home/saulius/struct/COD-crude-data--automatic-downloads/rss-feeds/ACS/lib/dictionaries/cif_core.dic
dictionary named 'cif_core.dic' version 2.4.2 from 2011-04-26.

Automatic conversion script
Id: cif_fix_values 2935 2014-11-11 08:27:57Z andrius 

 Adding full bibliography for 4030382--4030385.cif.
;
_cod_database_code 4030382

loop_
_symmetry_equiv_pos_as_xyz
'x, y, z'
'-x, -y, -z'

loop_
_atom_site_label
_atom_site_type_symbol
_atom_site_fract_x
_atom_site_fract_y
_atom_site_fract_z
_atom_site_U_iso_or_equiv
_atom_site_adp_type
_atom_site_occupancy
_atom_site_symmetry_multiplicity
_atom_site_calc_flag
_atom_site_refinement_flags
N1 N 0.78602(19) 1.13172(17) 0.67778(12) 0.0187(4) Uani 1 1 d .
N2 N 0.9963(2) 1.31309(19) 0.85729(13) 0.0268(5) Uani 1 1 d .
N3 N 0.68905(19) 0.78930(18) 0.35788(12) 0.0205(4) Uani 1 1 d .
N4 N 0.4726(2) 0.59227(19) 0.18143(13) 0.0296(5) Uani 1 1 d .
C1 C 0.8854(2) 1.2378(2) 0.65920(15) 0.0183(5) Uani 1 1 d .
C2 C 0.9830(2) 1.3658(2) 0.71437(15) 0.0203(5) Uani 1 1 d .
C3 C 1.0278(2) 1.4075(2) 0.80968(15) 0.0237(5) Uani 1 1 d .
C4 C 1.1040(3) 1.5386(2) 0.85185(16) 0.0282(6) Uani 1 1 d .
H4A H 1.1262 1.5672 0.9142 0.034 Uiso 1 1 calc R
C5 C 1.1488(3) 1.6298(2) 0.80411(17) 0.0305(6) Uani 1 1 d .
H5A H 1.1947 1.7191 0.8334 0.037 Uiso 1 1 calc R
C6 C 1.1270(2) 1.5907(2) 0.71576(16) 0.0262(6) Uani 1 1 d .
H6A H 1.1660 1.6533 0.6855 0.031 Uiso 1 1 calc R
C7 C 1.0473(2) 1.4588(2) 0.66886(15) 0.0220(5) Uani 1 1 d .
C8 C 1.0312(2) 1.4171(2) 0.57781(15) 0.0213(5) Uani 1 1 d .
H8A H 1.0755 1.4799 0.5491 0.026 Uiso 1 1 calc R
C9 C 0.9545(2) 1.2904(2) 0.53082(15) 0.0208(5) Uani 1 1 d .
H9A H 0.9535 1.2642 0.4724 0.025 Uiso 1 1 calc R
C10 C 0.8760(2) 1.1980(2) 0.57088(14) 0.0173(5) Uani 1 1 d .
C11 C 0.7748(2) 1.0631(2) 0.53706(14) 0.0183(5) Uani 1 1 d .
C12 C 0.7193(2) 1.0270(2) 0.60275(14) 0.0186(5) Uani 1 1 d .
C13 C 0.6093(2) 0.8990(2) 0.60169(15) 0.0209(5) Uani 1 1 d .
C14 C 0.6270(3) 0.8493(2) 0.67412(16) 0.0264(6) Uani 1 1 d .
H14A H 0.7100 0.8988 0.7260 0.032 Uiso 1 1 calc R
C15 C 0.5240(3) 0.7274(2) 0.67125(18) 0.0303(6) Uani 1 1 d .
H15A H 0.5365 0.6946 0.7215 0.036 Uiso 1 1 calc R
C16 C 0.4034(3) 0.6534(2) 0.59584(19) 0.0329(6) Uani 1 1 d .
H16A H 0.3342 0.5695 0.5938 0.039 Uiso 1 1 calc R
C17 C 0.3844(3) 0.7029(2) 0.52292(18) 0.0299(6) Uani 1 1 d .
H17A H 0.3015 0.6528 0.4711 0.036 Uiso 1 1 calc R
C18 C 0.4861(2) 0.8250(2) 0.52587(16) 0.0240(5) Uani 1 1 d .
H18A H 0.4722 0.8586 0.4762 0.029 Uiso 1 1 calc R
C19 C 1.0660(3) 1.2350(3) 0.85116(18) 0.0352(6) Uani 1 1 d .
H19A H 1.0504 1.2015 0.7885 0.053 Uiso 1 1 calc R
H19B H 1.0253 1.1628 0.8765 0.053 Uiso 1 1 calc R
H19C H 1.1689 1.2883 0.8844 0.053 Uiso 1 1 calc R
C20 C 0.9974(3) 1.3508(3) 0.94680(17) 0.0423(7) Uani 1 1 d .
H20A H 0.9401 1.3940 0.9461 0.063 Uiso 1 1 calc R
H20B H 1.0960 1.4099 0.9868 0.063 Uiso 1 1 calc R
H20C H 0.9567 1.2739 0.9678 0.063 Uiso 1 1 calc R
C21 C 0.7135(2) 1.1406(2) 0.74138(15) 0.0248(5) Uani 1 1 d .
H21A H 0.7354 1.2300 0.7615 0.037 Uiso 1 1 calc R
H21B H 0.7472 1.1128 0.7928 0.037 Uiso 1 1 calc R
H21C H 0.6099 1.0849 0.7121 0.037 Uiso 1 1 calc R
C22 C 0.6463(2) 0.8589(2) 0.30607(15) 0.0194(5) Uani 1 1 d .
C23 C 0.5748(2) 0.8273(2) 0.21192(15) 0.0216(5) Uani 1 1 d .
C24 C 0.4990(3) 0.7026(2) 0.14894(16) 0.0269(6) Uani 1 1 d .
C25 C 0.4486(3) 0.6916(3) 0.05928(16) 0.0368(7) Uani 1 1 d .
H25A H 0.4046 0.6096 0.0176 0.044 Uiso 1 1 calc R
C26 C 0.4606(3) 0.7984(3) 0.02791(18) 0.0427(7) Uani 1 1 d .
H26A H 0.4303 0.7897 -0.0343 0.051 Uiso 1 1 calc R
C27 C 0.5160(3) 0.9148(3) 0.08740(16) 0.0354(6) Uani 1 1 d .
H27A H 0.5177 0.9854 0.0661 0.042 Uiso 1 1 calc R
C28 C 0.5709(2) 0.9325(2) 0.17968(15) 0.0256(6) Uani 1 1 d .
C29 C 0.6181(2) 1.0529(2) 0.24020(15) 0.0237(5) Uani 1 1 d .
H29A H 0.6160 1.1212 0.2170 0.028 Uiso 1 1 calc R
C30 C 0.6661(2) 1.0729(2) 0.33000(15) 0.0204(5) Uani 1 1 d .
H30A H 0.6872 1.1503 0.3691 0.025 Uiso 1 1 calc R
C31 C 0.6842(2) 0.9757(2) 0.36415(14) 0.0195(5) Uani 1 1 d .
C32 C 0.7413(2) 0.9731(2) 0.45321(14) 0.0178(5) Uani 1 1 d .
C33 C 0.7469(2) 0.8601(2) 0.44704(14) 0.0189(5) Uani 1 1 d .
C34 C 0.7977(2) 0.8112(2) 0.52029(15) 0.0210(5) Uani 1 1 d .
C35 C 0.7190(3) 0.6845(2) 0.52198(16) 0.0260(6) Uani 1 1 d .
H35A H 0.6327 0.6264 0.4740 0.031 Uiso 1 1 calc R
C36 C 0.7661(3) 0.6424(3) 0.59383(17) 0.0321(6) Uani 1 1 d .
H36A H 0.7116 0.5556 0.5945 0.039 Uiso 1 1 calc R
C37 C 0.8914(3) 0.7261(3) 0.66398(17) 0.0341(6) Uani 1 1 d .
H37A H 0.9232 0.6969 0.7127 0.041 Uiso 1 1 calc R
C38 C 0.9704(3) 0.8524(3) 0.66297(16) 0.0293(6) Uani 1 1 d .
H38A H 1.0561 0.9103 0.7115 0.035 Uiso 1 1 calc R
C39 C 0.9250(2) 0.8952(2) 0.59127(15) 0.0248(5) Uani 1 1 d .
H39A H 0.9806 0.9818 0.5905 0.030 Uiso 1 1 calc R
C40 C 0.3738(3) 0.5634(3) 0.23136(18) 0.0383(7) Uani 1 1 d .
H40A H 0.3999 0.6428 0.2742 0.057 Uiso 1 1 calc R
H40B H 0.3798 0.5007 0.2634 0.057 Uiso 1 1 calc R
H40C H 0.2758 0.5272 0.1899 0.057 Uiso 1 1 calc R
C41 C 0.4436(4) 0.4771(3) 0.11950(19) 0.0507(8) Uani 1 1 d .
H41A H 0.5163 0.4996 0.0911 0.076 Uiso 1 1 calc R
H41B H 0.3488 0.4400 0.0738 0.076 Uiso 1 1 calc R
H41C H 0.4461 0.4138 0.1518 0.076 Uiso 1 1 calc R
C42 C 0.7304(3) 0.6950(2) 0.32718(16) 0.0278(6) Uani 1 1 d .
H42A H 0.7432 0.7020 0.2698 0.042 Uiso 1 1 calc R
H42B H 0.6552 0.6077 0.3203 0.042 Uiso 1 1 calc R
H42C H 0.8204 0.7126 0.3711 0.042 Uiso 1 1 calc R

loop_
_atom_site_aniso_label
_atom_site_aniso_U_11
_atom_site_aniso_U_22
_atom_site_aniso_U_33
_atom_site_aniso_U_23
_atom_site_aniso_U_13
_atom_site_aniso_U_12
N1 0.0139(10) 0.0215(10) 0.0250(10) 0.0083(9) 0.0116(8) 0.0092(8)
N2 0.0285(12) 0.0289(12) 0.0269(11) 0.0095(9) 0.0140(9) 0.0145(10)
N3 0.0175(10) 0.0269(11) 0.0250(11) 0.0093(9) 0.0099(8) 0.0156(9)
N4 0.0338(13) 0.0281(12) 0.0297(11) 0.0071(10) 0.0107(10) 0.0181(10)
C1 0.0150(12) 0.0233(12) 0.0281(13) 0.0130(10) 0.0118(10) 0.0151(10)
C2 0.0143(12) 0.0236(13) 0.0319(13) 0.0102(11) 0.0113(10) 0.0143(10)
C3 0.0156(12) 0.0274(14) 0.0313(14) 0.0076(11) 0.0121(10) 0.0113(11)
C4 0.0231(13) 0.0290(14) 0.0301(14) 0.0036(11) 0.0104(11) 0.0115(12)
C5 0.0248(14) 0.0216(13) 0.0394(16) 0.0030(12) 0.0101(12) 0.0088(11)
C6 0.0192(13) 0.0236(13) 0.0389(15) 0.0135(12) 0.0124(11) 0.0106(11)
C7 0.0148(12) 0.0257(13) 0.0329(14) 0.0117(11) 0.0103(10) 0.0139(11)
C8 0.0125(11) 0.0275(13) 0.0312(13) 0.0183(11) 0.0102(10) 0.0118(10)
C9 0.0151(12) 0.0299(14) 0.0276(13) 0.0131(11) 0.0129(10) 0.0151(11)
C10 0.0145(12) 0.0219(12) 0.0218(12) 0.0092(10) 0.0074(9) 0.0128(10)
C11 0.0131(11) 0.0243(13) 0.0227(12) 0.0082(10) 0.0080(9) 0.0121(10)
C12 0.0137(11) 0.0218(12) 0.0227(12) 0.0066(10) 0.0058(9) 0.0109(10)
C13 0.0179(12) 0.0217(13) 0.0322(13) 0.0079(11) 0.0146(10) 0.0140(10)
C14 0.0217(13) 0.0295(14) 0.0351(14) 0.0109(12) 0.0151(11) 0.0153(12)
C15 0.0324(15) 0.0288(14) 0.0461(16) 0.0201(13) 0.0269(13) 0.0189(13)
C16 0.0243(14) 0.0242(14) 0.0601(18) 0.0128(13) 0.0270(13) 0.0133(12)
C17 0.0156(13) 0.0255(14) 0.0505(16) 0.0043(12) 0.0135(11) 0.0122(11)
C18 0.0187(12) 0.0237(13) 0.0341(14) 0.0055(11) 0.0112(10) 0.0137(11)
C19 0.0335(16) 0.0395(16) 0.0399(16) 0.0170(13) 0.0134(13) 0.0221(13)
C20 0.0524(19) 0.0430(17) 0.0316(15) 0.0123(13) 0.0221(14) 0.0192(15)
C21 0.0188(13) 0.0285(14) 0.0304(13) 0.0061(11) 0.0158(10) 0.0110(11)
C22 0.0138(12) 0.0254(13) 0.0274(12) 0.0126(10) 0.0128(10) 0.0122(10)
C23 0.0169(12) 0.0309(14) 0.0248(12) 0.0119(11) 0.0117(10) 0.0147(11)
C24 0.0248(14) 0.0325(15) 0.0282(14) 0.0092(11) 0.0096(11) 0.0177(12)
C25 0.0412(17) 0.0395(16) 0.0246(14) 0.0052(12) 0.0072(12) 0.0189(14)
C26 0.0556(19) 0.0431(18) 0.0246(14) 0.0127(13) 0.0090(13) 0.0222(15)
C27 0.0407(16) 0.0398(16) 0.0269(14) 0.0174(13) 0.0103(12) 0.0196(14)
C28 0.0199(13) 0.0335(14) 0.0285(13) 0.0137(11) 0.0120(10) 0.0140(11)
C29 0.0195(13) 0.0257(13) 0.0338(14) 0.0170(11) 0.0138(11) 0.0129(11)
C30 0.0135(11) 0.0261(13) 0.0281(13) 0.0121(10) 0.0108(10) 0.0119(10)
C31 0.0120(11) 0.0255(13) 0.0245(12) 0.0081(10) 0.0098(9) 0.0098(10)
C32 0.0103(11) 0.0215(12) 0.0267(12) 0.0088(10) 0.0110(9) 0.0091(10)
C33 0.0133(11) 0.0279(13) 0.0201(12) 0.0077(10) 0.0085(9) 0.0122(10)
C34 0.0210(12) 0.0298(14) 0.0245(12) 0.0097(10) 0.0132(10) 0.0193(11)
C35 0.0286(14) 0.0310(14) 0.0321(14) 0.0114(11) 0.0169(11) 0.0220(12)
C36 0.0450(17) 0.0338(15) 0.0379(15) 0.0179(13) 0.0243(13) 0.0289(14)
C37 0.0423(16) 0.0535(18) 0.0320(15) 0.0210(13) 0.0203(13) 0.0384(15)
C38 0.0232(13) 0.0484(17) 0.0266(14) 0.0117(12) 0.0115(11) 0.0243(13)
C39 0.0207(13) 0.0351(14) 0.0304(13) 0.0118(11) 0.0146(11) 0.0197(12)
C40 0.0332(16) 0.0374(16) 0.0480(17) 0.0179(14) 0.0178(13) 0.0169(13)
C41 0.074(2) 0.0383(17) 0.0404(17) 0.0048(14) 0.0093(16) 0.0351(17)
C42 0.0286(14) 0.0377(15) 0.0309(14) 0.0097(12) 0.0124(11) 0.0265(12)

loop_
_atom_type_symbol
_atom_type_description
_atom_type_scat_dispersion_real
_atom_type_scat_dispersion_imag
_atom_type_scat_source
C C 0.0033 0.0016 'International Tables Vol C Tables 4.2.6.8 and 6.1.1.4'
H H 0.0000 0.0000 'International Tables Vol C Tables 4.2.6.8 and 6.1.1.4'
N N 0.0061 0.0033 'International Tables Vol C Tables 4.2.6.8 and 6.1.1.4'

loop_
_geom_angle_atom_site_label_1
_geom_angle_atom_site_label_2
_geom_angle_atom_site_label_3
_geom_angle
C12 N1 C1 107.98(17)
C12 N1 C21 121.27(18)
C1 N1 C21 124.50(18)
C3 N2 C20 117.7(2)
C3 N2 C19 115.00(19)
C20 N2 C19 112.5(2)
C22 N3 C33 108.16(17)
C22 N3 C42 125.24(18)
C33 N3 C42 121.08(18)
C24 N4 C41 116.7(2)
C24 N4 C40 114.95(19)
C41 N4 C40 112.2(2)
N1 C1 C10 107.64(19)
N1 C1 C2 130.0(2)
C10 C1 C2 122.4(2)
C1 C2 C7 115.4(2)
C1 C2 C3 126.4(2)
C7 C2 C3 118.1(2)
C4 C3 N2 122.5(2)
C4 C3 C2 118.8(2)
N2 C3 C2 118.7(2)
C3 C4 C5 121.2(2)
C3 C4 H4A 119.4
C5 C4 H4A 119.4
C6 C5 C4 120.3(2)
C6 C5 H5A 119.8
C4 C5 H5A 119.8
C5 C6 C7 120.9(2)
C5 C6 H6A 119.6
C7 C6 H6A 119.6
C6 C7 C2 118.9(2)
C6 C7 C8 121.0(2)
C2 C7 C8 120.1(2)
C9 C8 C7 122.2(2)
C9 C8 H8A 118.9
C7 C8 H8A 118.9
C8 C9 C10 118.7(2)
C8 C9 H9A 120.7
C10 C9 H9A 120.7
C1 C10 C9 119.8(2)
C1 C10 C11 107.73(19)
C9 C10 C11 132.4(2)
C12 C11 C10 106.66(19)
C12 C11 C32 124.3(2)
C10 C11 C32 128.8(2)
C11 C12 N1 109.84(19)
C11 C12 C13 128.9(2)
N1 C12 C13 121.21(19)
C14 C13 C18 119.1(2)
C14 C13 C12 121.1(2)
C18 C13 C12 119.8(2)
C15 C14 C13 120.3(2)
C15 C14 H14A 119.8
C13 C14 H14A 119.8
C16 C15 C14 120.6(2)
C16 C15 H15A 119.7
C14 C15 H15A 119.7
C17 C16 C15 119.5(2)
C17 C16 H16A 120.3
C15 C16 H16A 120.3
C16 C17 C18 120.1(2)
C16 C17 H17A 119.9
C18 C17 H17A 119.9
C17 C18 C13 120.3(2)
C17 C18 H18A 119.8
C13 C18 H18A 119.8
N2 C19 H19A 109.5
N2 C19 H19B 109.5
H19A C19 H19B 109.5
N2 C19 H19C 109.5
H19A C19 H19C 109.5
H19B C19 H19C 109.5
N2 C20 H20A 109.5
N2 C20 H20B 109.5
H20A C20 H20B 109.5
N2 C20 H20C 109.5
H20A C20 H20C 109.5
H20B C20 H20C 109.5
N1 C21 H21A 109.5
N1 C21 H21B 109.5
H21A C21 H21B 109.5
N1 C21 H21C 109.5
H21A C21 H21C 109.5
H21B C21 H21C 109.5
N3 C22 C31 107.20(19)
N3 C22 C23 130.9(2)
C31 C22 C23 121.9(2)
C22 C23 C24 127.5(2)
C22 C23 C28 115.0(2)
C24 C23 C28 117.3(2)
C25 C24 N4 121.7(2)
C25 C24 C23 119.6(2)
N4 C24 C23 118.7(2)
C24 C25 C26 121.7(2)
C24 C25 H25A 119.2
C26 C25 H25A 119.2
C27 C26 C25 119.4(2)
C27 C26 H26A 120.3
C25 C26 H26A 120.3
C26 C27 C28 121.5(2)
C26 C27 H27A 119.3
C28 C27 H27A 119.3
C27 C28 C29 119.8(2)
C27 C28 C23 119.3(2)
C29 C28 C23 120.8(2)
C30 C29 C28 122.0(2)
C30 C29 H29A 119.0
C28 C29 H29A 119.0
C29 C30 C31 118.7(2)
C29 C30 H30A 120.7
C31 C30 H30A 120.7
C22 C31 C32 108.31(19)
C22 C31 C30 120.4(2)
C32 C31 C30 131.2(2)
C33 C32 C31 106.47(19)
C33 C32 C11 124.72(19)
C31 C32 C11 128.53(19)
C32 C33 N3 109.67(18)
C32 C33 C34 128.1(2)
N3 C33 C34 122.15(19)
C35 C34 C39 119.0(2)
C35 C34 C33 121.4(2)
C39 C34 C33 119.5(2)
C36 C35 C34 120.3(2)
C36 C35 H35A 119.8
C34 C35 H35A 119.8
C37 C36 C35 120.4(2)
C37 C36 H36A 119.8
C35 C36 H36A 119.8
C38 C37 C36 119.7(2)
C38 C37 H37A 120.1
C36 C37 H37A 120.1
C37 C38 C39 120.3(2)
C37 C38 H38A 119.8
C39 C38 H38A 119.8
C38 C39 C34 120.2(2)
C38 C39 H39A 119.9
C34 C39 H39A 119.9
N4 C40 H40A 109.5
N4 C40 H40B 109.5
H40A C40 H40B 109.5
N4 C40 H40C 109.5
H40A C40 H40C 109.5
H40B C40 H40C 109.5
N4 C41 H41A 109.5
N4 C41 H41B 109.5
H41A C41 H41B 109.5
N4 C41 H41C 109.5
H41A C41 H41C 109.5
H41B C41 H41C 109.5
N3 C42 H42A 109.5
N3 C42 H42B 109.5
H42A C42 H42B 109.5
N3 C42 H42C 109.5
H42A C42 H42C 109.5
H42B C42 H42C 109.5

loop_
_geom_bond_atom_site_label_1
_geom_bond_atom_site_label_2
_geom_bond_distance
N1 C12 1.391(3)
N1 C1 1.398(3)
N1 C21 1.476(3)
N2 C3 1.415(3)
N2 C20 1.453(3)
N2 C19 1.464(3)
N3 C22 1.395(3)
N3 C33 1.395(3)
N3 C42 1.473(3)
N4 C24 1.423(3)
N4 C41 1.453(3)
N4 C40 1.468(3)
C1 C10 1.406(3)
C1 C2 1.424(3)
C2 C7 1.437(3)
C2 C3 1.435(3)
C3 C4 1.386(3)
C4 C5 1.402(3)
C4 H4A 0.9500
C5 C6 1.366(3)
C5 H5A 0.9500
C6 C7 1.410(3)
C6 H6A 0.9500
C7 C8 1.429(3)
C8 C9 1.362(3)
C8 H8A 0.9500
C9 C10 1.421(3)
C9 H9A 0.9500
C10 C11 1.431(3)
C11 C12 1.379(3)
C11 C32 1.469(3)
C12 C13 1.477(3)
C13 C14 1.386(3)
C13 C18 1.400(3)
C14 C15 1.390(3)
C14 H14A 0.9500
C15 C16 1.383(4)
C15 H15A 0.9500
C16 C17 1.393(4)
C16 H16A 0.9500
C17 C18 1.387(3)
C17 H17A 0.9500
C18 H18A 0.9500
C19 H19A 0.9800
C19 H19B 0.9800
C19 H19C 0.9800
C20 H20A 0.9800
C20 H20B 0.9800
C20 H20C 0.9800
C21 H21A 0.9800
C21 H21B 0.9800
C21 H21C 0.9800
C22 C31 1.404(3)
C22 C23 1.434(3)
C23 C24 1.434(3)
C23 C28 1.440(3)
C24 C25 1.378(3)
C25 C26 1.402(4)
C25 H25A 0.9500
C26 C27 1.362(4)
C26 H26A 0.9500
C27 C28 1.406(3)
C27 H27A 0.9500
C28 C29 1.427(3)
C29 C30 1.359(3)
C29 H29A 0.9500
C30 C31 1.421(3)
C30 H30A 0.9500
C31 C32 1.426(3)
C32 C33 1.377(3)
C33 C34 1.479(3)
C34 C35 1.389(3)
C34 C39 1.399(3)
C35 C36 1.395(3)
C35 H35A 0.9500
C36 C37 1.381(4)
C36 H36A 0.9500
C37 C38 1.383(4)
C37 H37A 0.9500
C38 C39 1.392(3)
C38 H38A 0.9500
C39 H39A 0.9500
C40 H40A 0.9800
C40 H40B 0.9800
C40 H40C 0.9800
C41 H41A 0.9800
C41 H41B 0.9800
C41 H41C 0.9800
C42 H42A 0.9800
C42 H42B 0.9800
C42 H42C 0.9800

loop_
_geom_torsion_atom_site_label_1
_geom_torsion_atom_site_label_2
_geom_torsion_atom_site_label_3
_geom_torsion_atom_site_label_4
_geom_torsion
C12 N1 C1 C10 1.7(2)
C21 N1 C1 C10 -150.53(19)
C12 N1 C1 C2 -178.1(2)
C21 N1 C1 C2 29.6(3)
N1 C1 C2 C7 -166.5(2)
C10 C1 C2 C7 13.6(3)
N1 C1 C2 C3 17.3(3)
C10 C1 C2 C3 -162.6(2)
C20 N2 C3 C4 22.3(3)
C19 N2 C3 C4 -113.9(2)
C20 N2 C3 C2 -159.7(2)
C19 N2 C3 C2 64.1(3)
C1 C2 C3 C4 -169.1(2)
C7 C2 C3 C4 14.8(3)
C1 C2 C3 N2 12.8(3)
C7 C2 C3 N2 -163.30(19)
N2 C3 C4 C5 172.1(2)
C2 C3 C4 C5 -6.0(3)
C3 C4 C5 C6 -4.7(4)
C4 C5 C6 C7 6.1(3)
C5 C6 C7 C2 3.1(3)
C5 C6 C7 C8 -176.4(2)
C1 C2 C7 C6 170.03(19)
C3 C2 C7 C6 -13.4(3)
C1 C2 C7 C8 -10.5(3)
C3 C2 C7 C8 166.0(2)
C6 C7 C8 C9 -179.8(2)
C2 C7 C8 C9 0.8(3)
C7 C8 C9 C10 6.6(3)
N1 C1 C10 C9 173.22(18)
C2 C1 C10 C9 -6.9(3)
N1 C1 C10 C11 -3.4(2)
C2 C1 C10 C11 176.46(19)
C8 C9 C10 C1 -3.6(3)
C8 C9 C10 C11 172.1(2)
C1 C10 C11 C12 3.8(2)
C9 C10 C11 C12 -172.2(2)
C1 C10 C11 C32 -171.0(2)
C9 C10 C11 C32 12.9(4)
C10 C11 C12 N1 -2.8(2)
C32 C11 C12 N1 172.32(18)
C10 C11 C12 C13 178.9(2)
C32 C11 C12 C13 -5.9(3)
C1 N1 C12 C11 0.7(2)
C21 N1 C12 C11 154.05(19)
C1 N1 C12 C13 179.11(18)
C21 N1 C12 C13 -27.5(3)
C11 C12 C13 C14 135.2(2)
N1 C12 C13 C14 -42.9(3)
C11 C12 C13 C18 -43.5(3)
N1 C12 C13 C18 138.4(2)
C18 C13 C14 C15 0.2(3)
C12 C13 C14 C15 -178.5(2)
C13 C14 C15 C16 0.9(4)
C14 C15 C16 C17 -1.2(4)
C15 C16 C17 C18 0.5(3)
C16 C17 C18 C13 0.6(3)
C14 C13 C18 C17 -0.9(3)
C12 C13 C18 C17 177.82(19)
C33 N3 C22 C31 2.5(2)
C42 N3 C22 C31 -151.3(2)
C33 N3 C22 C23 -176.5(2)
C42 N3 C22 C23 29.7(4)
N3 C22 C23 C24 15.9(4)
C31 C22 C23 C24 -163.0(2)
N3 C22 C23 C28 -169.2(2)
C31 C22 C23 C28 11.9(3)
C41 N4 C24 C25 24.0(3)
C40 N4 C24 C25 -110.4(3)
C41 N4 C24 C23 -158.7(2)
C40 N4 C24 C23 66.9(3)
C22 C23 C24 C25 -173.6(2)
C28 C23 C24 C25 11.6(3)
C22 C23 C24 N4 9.1(3)
C28 C23 C24 N4 -165.7(2)
N4 C24 C25 C26 172.8(2)
C23 C24 C25 C26 -4.5(4)
C24 C25 C26 C27 -3.8(4)
C25 C26 C27 C28 4.5(4)
C26 C27 C28 C29 -175.3(2)
C26 C27 C28 C23 3.0(4)
C22 C23 C28 C27 173.7(2)
C24 C23 C28 C27 -10.9(3)
C22 C23 C28 C29 -8.1(3)
C24 C23 C28 C29 167.4(2)
C27 C28 C29 C30 177.1(2)
C23 C28 C29 C30 -1.1(3)
C28 C29 C30 C31 6.9(3)
N3 C22 C31 C32 -4.2(2)
C23 C22 C31 C32 174.9(2)
N3 C22 C31 C30 174.20(19)
C23 C22 C31 C30 -6.7(3)
C29 C30 C31 C22 -3.1(3)
C29 C30 C31 C32 174.9(2)
C22 C31 C32 C33 4.4(2)
C30 C31 C32 C33 -173.8(2)
C22 C31 C32 C11 -169.6(2)
C30 C31 C32 C11 12.2(4)
C12 C11 C32 C33 -49.3(3)
C10 C11 C32 C33 124.7(2)
C12 C11 C32 C31 123.7(3)
C10 C11 C32 C31 -62.3(3)
C31 C32 C33 N3 -2.9(2)
C11 C32 C33 N3 171.40(19)
C31 C32 C33 C34 -179.9(2)
C11 C32 C33 C34 -5.7(4)
C22 N3 C33 C32 0.3(2)
C42 N3 C33 C32 155.3(2)
C22 N3 C33 C34 177.55(19)
C42 N3 C33 C34 -27.4(3)
C32 C33 C34 C35 132.8(2)
N3 C33 C34 C35 -43.9(3)
C32 C33 C34 C39 -44.7(3)
N3 C33 C34 C39 138.6(2)
C39 C34 C35 C36 0.4(3)
C33 C34 C35 C36 -177.1(2)
C34 C35 C36 C37 0.0(3)
C35 C36 C37 C38 0.1(4)
C36 C37 C38 C39 -0.6(3)
C37 C38 C39 C34 1.1(3)
C35 C34 C39 C38 -1.0(3)
C33 C34 C39 C38 176.65(19)

loop_
_platon_squeeze_void_nr
_platon_squeeze_void_average_x
_platon_squeeze_void_average_y
_platon_squeeze_void_average_z
_platon_squeeze_void_volume
_platon_squeeze_void_count_electrons
_platon_squeeze_void_content
1 0.000 0.000 0.000 258 76 '1.5 toluene'
